data_1523098
loop_
_publ_author_name
'Yang Jilian'
'Zhang Baisheng'
'Sun Hong'
'Zhou Huiming'
'Ding Yongfan'
'Kong Linshu'
'Jin Lan'
'Yang Yingchang'
'Ye Chuntang'

_publ_section_title
;
 Neutron diffraction study of Y (Ti, Fe)12
;
_journal_name_full 'Wu Li Hsueh Pao (= Acta Physica Sinica)'
_journal_page_first 665
_journal_page_last 669
_journal_volume 38
_journal_year 1989
_chemical_formula_sum 'Fe11 Ti Y'
_space_group_IT_number 139
_symmetry_space_group_name_Hall '-I 4 2'
_symmetry_space_group_name_H-M 'I 4/m m m'
_cell_angle_alpha 90
_cell_angle_beta 90
_cell_angle_gamma 90
_cell_formula_units_Z 2
_cell_length_a 8.486
_cell_length_b 8.486
_cell_length_c 4.784
_cell_volume 344.506
_citation_journal_id_ASTM WLHPAR
_cod_data_source_file YangJilian_WLHPAR_1989_96.cif
_cod_data_source_block Fe11Ti1Y1
_cod_original_cell_volume 344.5063
_cod_original_formula_sum 'Fe11 Ti1 Y1'
_cod_database_code 1523098

loop_
_symmetry_equiv_pos_as_xyz
x,y,z
-y,x,z
-x,-y,z
y,-x,z
x,-y,-z
y,x,-z
-x,y,-z
-y,-x,-z
-x,-y,-z
y,-x,-z
x,y,-z
-y,x,-z
-x,y,z
-y,-x,z
x,-y,z
y,x,z
x+1/2,y+1/2,z+1/2
-y+1/2,x+1/2,z+1/2
-x+1/2,-y+1/2,z+1/2
y+1/2,-x+1/2,z+1/2
x+1/2,-y+1/2,-z+1/2
y+1/2,x+1/2,-z+1/2
-x+1/2,y+1/2,-z+1/2
-y+1/2,-x+1/2,-z+1/2
-x+1/2,-y+1/2,-z+1/2
y+1/2,-x+1/2,-z+1/2
x+1/2,y+1/2,-z+1/2
-y+1/2,x+1/2,-z+1/2
-x+1/2,y+1/2,z+1/2
-y+1/2,-x+1/2,z+1/2
x+1/2,-y+1/2,z+1/2
y+1/2,x+1/2,z+1/2

loop_
_atom_site_label
_atom_site_type_symbol
_atom_site_fract_x
_atom_site_fract_y
_atom_site_fract_z
_atom_site_occupancy
_atom_site_U_iso_or_equiv
Y1 Y 0 0 0 1 0.0
Ti3 Ti 0.3485 0 0 0.25 0.0
Fe3 Fe 0.3485 0 0 0.75 0.0
Fe1 Fe 0.25 0.25 0.25 1 0.0
Fe2 Fe 0.2769 0.5 0 1 0.0
